data_7226875
loop_
_publ_author_name
'Xu, Jin'
'Yu, Yang'
'Li, Guanghua'
'Wang, Shanshan'
'Liu, Yongxin'
'Liu, Dan'
'Wang, Cheng'

_publ_section_title
;
 A Porous Magnesium Metal--Organic Framework Showing Selective Adsorption
 and Separation of Nitrile Guest Molecules
;
_journal_name_full 'RSC Adv.'
_journal_paper_doi 10.1039/C6RA16784E
_journal_year 2016
_chemical_formula_moiety 'C26 H16 N2 Mg2 O10,2(C2H3N)'
_chemical_formula_sum 'C30 H22 Mg2 N4 O10'
_chemical_formula_weight 647.13
_space_group_crystal_system monoclinic
_space_group_IT_number 15
_space_group_name_Hall '-C 2yc'
_space_group_name_H-M_alt 'C 1 2/c 1'
_symmetry_space_group_name_Hall '-C 2yc'
_symmetry_space_group_name_H-M 'C 1 2/c 1'
_atom_sites_solution_hydrogens mixed
_audit_creation_method SHELXL-2014/7
_audit_update_record
;
2015-12-31 deposited with the CCDC.
2016-10-05 downloaded from the CCDC.
;
_cell_angle_alpha 90
_cell_angle_beta 123.8700(10)
_cell_angle_gamma 90
_cell_formula_units_Z 4
_cell_length_a 16.7513(15)
_cell_length_b 18.1923(17)
_cell_length_c 12.0258(11)
_cell_measurement_reflns_used 2890
_cell_measurement_temperature 296(2)
_cell_measurement_theta_max 25.04
_cell_measurement_theta_min 3.02
_cell_volume 3042.9(5)
_computing_cell_refinement 'Bruker SMART'
_computing_data_collection 'Bruker SMART'
_computing_data_reduction 'Bruker SAINT'
_computing_molecular_graphics 'Bruker SHELXTL'
_computing_publication_material 'Bruker SHELXTL'
_computing_structure_refinement 'SHELXL-2014/7 (Sheldrick, 2014)'
_computing_structure_solution 'Bruker SHELXTL'
_diffrn_ambient_temperature 296(2)
_diffrn_measured_fraction_theta_full 0.996
_diffrn_measured_fraction_theta_max 0.996
_diffrn_measurement_device_type 'CCD area detector'
_diffrn_measurement_method 'phi and omega scans'
_diffrn_radiation_type MoK\a
_diffrn_radiation_wavelength 0.71073
_diffrn_reflns_av_R_equivalents 0.0379
_diffrn_reflns_av_unetI/netI 0.0455
_diffrn_reflns_Laue_measured_fraction_full 0.996
_diffrn_reflns_Laue_measured_fraction_max 0.996
_diffrn_reflns_limit_h_max 19
_diffrn_reflns_limit_h_min -19
_diffrn_reflns_limit_k_max 21
_diffrn_reflns_limit_k_min -19
_diffrn_reflns_limit_l_max 11
_diffrn_reflns_limit_l_min -14
_diffrn_reflns_number 7575
_diffrn_reflns_point_group_measured_fraction_full 0.996
_diffrn_reflns_point_group_measured_fraction_max 0.996
_diffrn_reflns_theta_full 25.111
_diffrn_reflns_theta_max 25.111
_diffrn_reflns_theta_min 1.843
_exptl_absorpt_coefficient_mu 0.144
_exptl_absorpt_correction_T_max 0.7453
_exptl_absorpt_correction_T_min 0.4109
_exptl_absorpt_correction_type multi-scan
_exptl_absorpt_process_details sadabs
_exptl_crystal_colour colorless
_exptl_crystal_density_diffrn 1.413
_exptl_crystal_description stick
_exptl_crystal_F_000 1336
_exptl_crystal_size_max 0.600
_exptl_crystal_size_mid 0.200
_exptl_crystal_size_min 0.200
_refine_diff_density_max 0.583
_refine_diff_density_min -0.449
_refine_diff_density_rms 0.064
_refine_ls_extinction_method none
_refine_ls_goodness_of_fit_ref 1.058
_refine_ls_hydrogen_treatment mixed
_refine_ls_matrix_type full
_refine_ls_number_parameters 242
_refine_ls_number_reflns 2706
_refine_ls_number_restraints 0
_refine_ls_restrained_S_all 1.058
_refine_ls_R_factor_all 0.0727
_refine_ls_R_factor_gt 0.0516
_refine_ls_shift/su_max 0.000
_refine_ls_shift/su_mean 0.000
_refine_ls_structure_factor_coef Fsqd
_refine_ls_weighting_details 'w=1/[\s^2^(Fo^2^)+(0.0787P)^2^+3.2889P] where P=(Fo^2^+2Fc^2^)/3'
_refine_ls_weighting_scheme calc
_refine_ls_wR_factor_gt 0.1358
_refine_ls_wR_factor_ref 0.1494
_reflns_Friedel_coverage 0.000
_reflns_number_gt 1999
_reflns_number_total 2706
_reflns_threshold_expression 'I > 2\s(I)'
_cod_data_source_file c6ra16784e2.cif
_cod_data_source_block b
_cod_database_code 7226875
_shelx_shelxl_version_number 2014/7
_shelx_space_group_comment
;
The symmetry employed for this shelxl refinement is uniquely defined
by the following loop, which should always be used as a source of
symmetry information in preference to the above space-group names.
They are only intended as comments.
;
_shelx_estimated_absorpt_t_min 0.919
_shelx_estimated_absorpt_t_max 0.972

loop_
_space_group_symop_operation_xyz
'x, y, z'
'-x, y, -z+1/2'
'x+1/2, y+1/2, z'
'-x+1/2, y+1/2, -z+1/2'
'-x, -y, -z'
'x, -y, z-1/2'
'-x+1/2, -y+1/2, -z'
'x+1/2, -y+1/2, z-1/2'

loop_
_atom_site_label
_atom_site_type_symbol
_atom_site_fract_x
_atom_site_fract_y
_atom_site_fract_z
_atom_site_U_iso_or_equiv
_atom_site_adp_type
_atom_site_occupancy
_atom_site_site_symmetry_order
_atom_site_calc_flag
_atom_site_refinement_flags_posn
_atom_site_refinement_flags_adp
_atom_site_refinement_flags_occupancy
Mg1 Mg 0.0000 0.30208(6) 0.2500 0.0203(3) Uani 1 2 d S T P
Mg2 Mg 0.2500 0.2500 0.5000 0.0195(3) Uani 1 2 d S . P
O5 O 0.09866(13) 0.22254(10) 0.39026(19) 0.0254(5) Uani 1 1 d . . .
O2 O 0.08245(13) 0.29668(10) 0.17330(19) 0.0253(5) Uani 1 1 d . . .
O4 O 0.08488(13) 0.38069(10) 0.3801(2) 0.0286(5) Uani 1 1 d . . .
O3 O 0.22311(13) 0.34549(10) 0.56649(19) 0.0256(5) Uani 1 1 d . . .
O1 O 0.23549(13) 0.31127(10) 0.34432(19) 0.0257(5) Uani 1 1 d . . .
N1 N 0.07141(16) 0.16102(12) 0.4213(2) 0.0244(6) Uani 1 1 d . . .
C12 C 0.0661(2) 0.03208(16) 0.4237(3) 0.0299(7) Uani 1 1 d . . .
C13 C 0.0941(2) 0.09610(16) 0.3944(3) 0.0281(7) Uani 1 1 d . . .
C8 C 0.1569(2) 0.39160(15) 0.4962(3) 0.0239(6) Uani 1 1 d . . .
C11 C 0.0152(2) 0.03412(15) 0.4834(3) 0.0279(7) Uani 1 1 d . . .
C5 C 0.1636(2) 0.46572(14) 0.5557(3) 0.0252(6) Uani 1 1 d . . .
C7 C 0.1619(2) 0.32974(15) 0.2330(3) 0.0244(6) Uani 1 1 d . . .
C2 C 0.1667(2) 0.39864(15) 0.1674(3) 0.0256(6) Uani 1 1 d . . .
C10 C -0.0055(3) 0.10312(17) 0.5107(4) 0.0431(9) Uani 1 1 d . . .
C3 C 0.2365(2) 0.45059(19) 0.2420(3) 0.0429(9) Uani 1 1 d . . .
C9 C 0.0233(2) 0.16578(17) 0.4801(4) 0.0382(8) Uani 1 1 d . . .
C6 C 0.2345(2) 0.48217(18) 0.6873(3) 0.0405(9) Uani 1 1 d . . .
C4 C 0.0953(2) 0.51879(18) 0.4801(3) 0.0412(9) Uani 1 1 d . . .
C1 C 0.0964(3) 0.41426(18) 0.0356(3) 0.0409(9) Uani 1 1 d . . .
C15 C 0.1708(6) 0.3001(5) 0.7965(8) 0.145(3) Uani 1 1 d . . .
H15A H 0.1149 0.3224 0.7208 0.080 Uiso 1 1 calc . U .
H15B H 0.2154 0.2873 0.7733 0.080 Uiso 1 1 calc . U .
H15C H 0.2008 0.3341 0.8701 0.080 Uiso 1 1 calc . U .
C14 C 0.1416(6) 0.2311(8) 0.8369(8) 0.191(5) Uani 1 1 d . . .
N2 N 0.1317(9) 0.1741(8) 0.8832(16) 0.353(9) Uani 1 1 d . . .
H12A H 0.085(2) -0.0133(19) 0.405(4) 0.049(10) Uiso 1 1 d . . .
H13A H 0.129(2) 0.0984(17) 0.355(3) 0.038(9) Uiso 1 1 d . . .
H10A H -0.037(3) 0.1080(19) 0.559(4) 0.058(11) Uiso 1 1 d . . .
H1A H 0.050(3) 0.381(2) -0.009(4) 0.055(11) Uiso 1 1 d . . .
H6A H 0.279(3) 0.445(2) 0.743(4) 0.053(11) Uiso 1 1 d . . .
H3A H 0.285(3) 0.441(2) 0.340(5) 0.081(14) Uiso 1 1 d . . .
H4A H 0.042(3) 0.504(2) 0.386(4) 0.064(12) Uiso 1 1 d . . .
H9A H 0.009(3) 0.218(2) 0.494(4) 0.058(11) Uiso 1 1 d . . .

loop_
_atom_site_aniso_label
_atom_site_aniso_U_11
_atom_site_aniso_U_22
_atom_site_aniso_U_33
_atom_site_aniso_U_23
_atom_site_aniso_U_13
_atom_site_aniso_U_12
Mg1 0.0171(7) 0.0118(6) 0.0206(7) 0.000 0.0034(6) 0.000
Mg2 0.0156(6) 0.0127(6) 0.0214(7) 0.0021(5) 0.0048(6) 0.0002(5)
O5 0.0181(10) 0.0161(9) 0.0316(11) 0.0096(8) 0.0075(9) -0.0017(7)
O2 0.0220(10) 0.0205(10) 0.0255(11) -0.0021(8) 0.0082(9) -0.0058(8)
O4 0.0228(11) 0.0181(10) 0.0269(11) -0.0059(8) 0.0027(9) -0.0002(8)
O3 0.0224(10) 0.0190(10) 0.0253(11) -0.0003(8) 0.0070(9) 0.0023(8)
O1 0.0215(11) 0.0231(10) 0.0238(10) 0.0076(9) 0.0073(9) 0.0021(8)
N1 0.0175(12) 0.0172(12) 0.0268(13) 0.0079(10) 0.0052(11) -0.0010(9)
C12 0.0302(17) 0.0196(15) 0.0314(17) -0.0008(13) 0.0118(15) -0.0050(13)
C13 0.0276(16) 0.0240(15) 0.0285(17) 0.0013(13) 0.0131(15) -0.0034(12)
C8 0.0205(14) 0.0196(14) 0.0255(15) -0.0019(12) 0.0089(13) -0.0008(12)
C11 0.0173(14) 0.0237(15) 0.0284(16) 0.0086(12) 0.0040(13) -0.0023(11)
C5 0.0227(15) 0.0191(14) 0.0263(15) -0.0046(12) 0.0090(13) -0.0011(11)
C7 0.0214(15) 0.0232(15) 0.0238(15) 0.0023(12) 0.0097(13) 0.0018(12)
C2 0.0222(15) 0.0210(14) 0.0256(15) 0.0034(12) 0.0083(13) -0.0001(12)
C10 0.045(2) 0.0260(17) 0.071(3) 0.0181(17) 0.041(2) 0.0089(15)
C3 0.0280(17) 0.0383(19) 0.0283(18) 0.0131(15) -0.0054(15) -0.0110(15)
C9 0.0398(19) 0.0244(17) 0.058(2) 0.0133(16) 0.0318(19) 0.0084(14)
C6 0.0319(18) 0.0293(18) 0.0305(18) -0.0080(14) -0.0010(15) 0.0128(15)
C4 0.0359(19) 0.0279(17) 0.0278(17) -0.0071(14) -0.0020(15) 0.0084(14)
C1 0.0387(19) 0.0261(17) 0.0276(18) 0.0026(14) -0.0003(15) -0.0142(15)
C15 0.159(7) 0.204(9) 0.120(6) 0.040(6) 0.107(6) 0.050(6)
C14 0.093(5) 0.399(18) 0.089(5) -0.011(8) 0.056(5) -0.039(8)
N2 0.311(13) 0.51(2) 0.385(17) -0.071(15) 0.284(14) -0.217(13)

loop_
_atom_type_symbol
_atom_type_description
_atom_type_scat_dispersion_real
_atom_type_scat_dispersion_imag
_atom_type_scat_source
C C 0.0033 0.0016 'International Tables Vol C Tables 4.2.6.8 and 6.1.1.4'
H H 0.0000 0.0000 'International Tables Vol C Tables 4.2.6.8 and 6.1.1.4'
N N 0.0061 0.0033 'International Tables Vol C Tables 4.2.6.8 and 6.1.1.4'
O O 0.0106 0.0060 'International Tables Vol C Tables 4.2.6.8 and 6.1.1.4'
Mg Mg 0.0486 0.0363 'International Tables Vol C Tables 4.2.6.8 and 6.1.1.4'

loop_
_geom_angle_atom_site_label_1
_geom_angle_atom_site_label_2
_geom_angle_atom_site_label_3
_geom_angle
_geom_angle_site_symmetry_1
_geom_angle_site_symmetry_3
O4 Mg1 O4 89.21(12) 2 .
O4 Mg1 O2 92.63(8) 2 .
O4 Mg1 O2 91.29(8) . .
O4 Mg1 O2 91.29(8) 2 2
O4 Mg1 O2 92.63(8) . 2
O2 Mg1 O2 174.50(12) . 2
O4 Mg1 O5 176.01(8) 2 .
O4 Mg1 O5 88.11(7) . .
O2 Mg1 O5 84.48(8) . .
O2 Mg1 O5 91.78(8) 2 .
O4 Mg1 O5 88.11(7) 2 2
O4 Mg1 O5 176.01(8) . 2
O2 Mg1 O5 91.78(8) . 2
O2 Mg1 O5 84.49(8) 2 2
O5 Mg1 O5 94.72(11) . 2
O4 Mg1 Mg2 63.64(5) 2 2
O4 Mg1 Mg2 144.29(6) . 2
O2 Mg1 Mg2 111.56(5) . 2
O2 Mg1 Mg2 66.91(5) 2 2
O5 Mg1 Mg2 120.00(6) . 2
O5 Mg1 Mg2 31.78(5) 2 2
O4 Mg1 Mg2 144.29(6) 2 .
O4 Mg1 Mg2 63.64(5) . .
O2 Mg1 Mg2 66.91(5) . .
O2 Mg1 Mg2 111.55(5) 2 .
O5 Mg1 Mg2 31.78(5) . .
O5 Mg1 Mg2 120.00(6) 2 .
Mg2 Mg1 Mg2 150.04(3) 2 .
O3 Mg2 O3 180.0 7_556 .
O3 Mg2 O1 87.50(7) 7_556 7_556
O3 Mg2 O1 92.50(7) . 7_556
O3 Mg2 O1 92.50(7) 7_556 .
O3 Mg2 O1 87.50(7) . .
O1 Mg2 O1 180.0 7_556 .
O3 Mg2 O5 90.22(7) 7_556 .
O3 Mg2 O5 89.78(7) . .
O1 Mg2 O5 86.25(7) 7_556 .
O1 Mg2 O5 93.75(7) . .
O3 Mg2 O5 89.78(7) 7_556 7_556
O3 Mg2 O5 90.22(7) . 7_556
O1 Mg2 O5 93.75(7) 7_556 7_556
O1 Mg2 O5 86.25(7) . 7_556
O5 Mg2 O5 180.0 . 7_556
O3 Mg2 Mg1 107.22(5) 7_556 .
O3 Mg2 Mg1 72.78(5) . .
O1 Mg2 Mg1 112.63(5) 7_556 .
O1 Mg2 Mg1 67.36(5) . .
O5 Mg2 Mg1 31.30(5) . .
O5 Mg2 Mg1 148.70(5) 7_556 .
O3 Mg2 Mg1 72.78(5) 7_556 7_556
O3 Mg2 Mg1 107.22(5) . 7_556
O1 Mg2 Mg1 67.37(5) 7_556 7_556
O1 Mg2 Mg1 112.64(5) . 7_556
O5 Mg2 Mg1 148.70(5) . 7_556
O5 Mg2 Mg1 31.30(5) 7_556 7_556
Mg1 Mg2 Mg1 180.0 . 7_556
N1 O5 Mg1 123.56(14) . .
N1 O5 Mg2 119.24(14) . .
Mg1 O5 Mg2 116.92(8) . .
C7 O2 Mg1 119.01(18) . .
C8 O4 Mg1 143.66(18) . .
C8 O3 Mg2 126.71(18) . .
C7 O1 Mg2 131.02(18) . .
C13 N1 O5 119.0(2) . .
C13 N1 C9 121.5(2) . .
O5 N1 C9 119.5(2) . .
C13 C12 C11 120.4(3) . .
C13 C12 H12A 118(2) . .
C11 C12 H12A 121(2) . .
N1 C13 C12 120.2(3) . .
N1 C13 H13A 115(2) . .
C12 C13 H13A 125(2) . .
O4 C8 O3 125.5(3) . .
O4 C8 C5 116.3(2) . .
O3 C8 C5 118.2(2) . .
C12 C11 C10 117.0(3) . .
C12 C11 C11 121.4(3) . 5_556
C10 C11 C11 121.6(4) . 5_556
C4 C5 C6 118.1(3) . .
C4 C5 C8 120.0(3) . .
C6 C5 C8 121.9(3) . .
O2 C7 O1 125.2(3) . .
O2 C7 C2 116.5(2) . .
O1 C7 C2 118.2(2) . .
C3 C2 C1 118.6(3) . .
C3 C2 C7 120.2(3) . .
C1 C2 C7 120.9(3) . .
C9 C10 C11 121.1(3) . .
C9 C10 H10A 118(2) . .
C11 C10 H10A 121(2) . .
C2 C3 C6 120.8(3) . 6_565
C2 C3 H3A 119(3) . .
C6 C3 H3A 120(3) 6_565 .
N1 C9 C10 119.7(3) . .
N1 C9 H9A 114(2) . .
C10 C9 H9A 126(2) . .
C3 C6 C5 120.9(3) 6_566 .
C3 C6 H6A 120(2) 6_566 .
C5 C6 H6A 119(2) . .
C5 C4 C1 120.9(3) . 6_566
C5 C4 H4A 117(2) . .
C1 C4 H4A 122(2) 6_566 .
C2 C1 C4 120.6(3) . 6_565
C2 C1 H1A 117(2) . .
C4 C1 H1A 122(2) 6_565 .
C14 C15 H15A 109.5 . .
C14 C15 H15B 109.5 . .
H15A C15 H15B 109.5 . .
C14 C15 H15C 109.5 . .
H15A C15 H15C 109.5 . .
H15B C15 H15C 109.5 . .
N2 C14 C15 170.9(11) . .

loop_
_geom_bond_atom_site_label_1
_geom_bond_atom_site_label_2
_geom_bond_distance
_geom_bond_site_symmetry_2
Mg1 O4 2.008(2) 2
Mg1 O4 2.008(2) .
Mg1 O2 2.0465(19) .
Mg1 O2 2.0465(19) 2
Mg1 O5 2.136(2) .
Mg1 O5 2.136(2) 2
Mg1 Mg2 3.6662(4) 2
Mg1 Mg2 3.6662(4) .
Mg2 O3 2.0644(18) 7_556
Mg2 O3 2.0644(18) .
Mg2 O1 2.0734(18) 7_556
Mg2 O1 2.0735(18) .
Mg2 O5 2.1655(18) .
Mg2 O5 2.1655(18) 7_556
Mg2 Mg1 3.6662(4) 7_556
O5 N1 1.338(3) .
O2 C7 1.259(3) .
O4 C8 1.252(3) .
O3 C8 1.266(3) .
O1 C7 1.259(3) .
N1 C13 1.335(4) .
N1 C9 1.338(4) .
C12 C13 1.373(4) .
C12 C11 1.387(4) .
C12 H12A 0.95(3) .
C13 H13A 0.94(3) .
C8 C5 1.501(4) .
C11 C10 1.390(4) .
C11 C11 1.480(5) 5_556
C5 C4 1.381(4) .
C5 C6 1.382(4) .
C7 C2 1.507(4) .
C2 C3 1.377(4) .
C2 C1 1.378(4) .
C10 C9 1.367(4) .
C10 H10A 0.98(4) .
C3 C6 1.380(4) 6_565
C3 H3A 1.01(5) .
C9 H9A 1.01(4) .
C6 C3 1.380(4) 6_566
C6 H6A 0.95(4) .
C4 C1 1.384(4) 6_566
C4 H4A 1.01(4) .
C1 C4 1.384(4) 6_565
C1 H1A 0.89(4) .
C15 C14 1.522(14) .
C15 H15A 0.9600 .
C15 H15B 0.9600 .
C15 H15C 0.9600 .
C14 N2 1.231(16) .
